data_7158572
loop_
_publ_author_name
'Zhai, De-Hua'
'Yan, Bing-Xia'
'Li, Zhan-Cai'
'Lin, Zhu'
'Li, Qiang'
'Wang, Yan-Lan'
'Zheng, Hong-Xing'
'Zhao, Chang-Qiu'

_publ_section_title
;
 The stereoselective conversion of epimerized alkoxyl phosphine--borane to
 P,C, axial-stereogenic tertiary phosphine via cleavage of P--O bond
;
_journal_name_full 'Organic &amp; Biomolecular Chemistry'
_journal_paper_doi 10.1039/D2OB00351A
_journal_year 2022
_chemical_absolute_configuration ad
_chemical_formula_moiety 'C25 H35 B O P'
_chemical_formula_sum 'C25 H35 B O P'
_chemical_formula_weight 393.31
_space_group_crystal_system orthorhombic
_space_group_IT_number 19
_space_group_name_Hall 'P 2ac 2ab'
_space_group_name_H-M_alt 'P 21 21 21'
_atom_sites_solution_hydrogens geom
_audit_creation_date 2021-09-06
_audit_creation_method
;
Olex2 1.3
(compiled 2020.11.12 svn.r5f609507 for OlexSys, GUI svn.r6272)
;
_audit_update_record
;
2021-09-22 deposited with the CCDC.	2022-03-09 downloaded from the CCDC.
;
_cell_angle_alpha 90
_cell_angle_beta 90
_cell_angle_gamma 90
_cell_formula_units_Z 4
_cell_length_a 9.1696(8)
_cell_length_b 10.0689(9)
_cell_length_c 25.845(2)
_cell_measurement_reflns_used 3208
_cell_measurement_temperature 293(2)
_cell_measurement_theta_max 28.041
_cell_measurement_theta_min 2.357
_cell_volume 2386.2(4)
_computing_cell_refinement 'SAINT V6.36A (?, 2016)'
_computing_data_reduction 'SAINT V6.36A (?, 2016)'
_computing_molecular_graphics 'Olex2 1.3 (Dolomanov et al., 2009)'
_computing_publication_material 'Olex2 1.3 (Dolomanov et al., 2009)'
_computing_structure_refinement 'XL  (Sheldrick, 2008)'
_diffrn_ambient_temperature 293(2)
_diffrn_measured_fraction_theta_full 0.965
_diffrn_measured_fraction_theta_max 0.987
_diffrn_measurement_device_type 'CCD area detector'
_diffrn_measurement_method 'phi and omega scans'
_diffrn_radiation_monochromator graphite
_diffrn_radiation_type MoK\a
_diffrn_radiation_wavelength 0.71073
_diffrn_reflns_av_R_equivalents 0.1006
_diffrn_reflns_av_unetI/netI 0.1244
_diffrn_reflns_Laue_measured_fraction_full 0.965
_diffrn_reflns_Laue_measured_fraction_max 0.987
_diffrn_reflns_limit_h_max 8
_diffrn_reflns_limit_h_min -10
_diffrn_reflns_limit_k_max 11
_diffrn_reflns_limit_k_min -11
_diffrn_reflns_limit_l_max 26
_diffrn_reflns_limit_l_min -30
_diffrn_reflns_number 11197
_diffrn_reflns_point_group_measured_fraction_full 0.963
_diffrn_reflns_point_group_measured_fraction_max 0.984
_diffrn_reflns_theta_full 25.242
_diffrn_reflns_theta_max 25.020
_diffrn_reflns_theta_min 2.171
_exptl_absorpt_coefficient_mu 0.127
_exptl_absorpt_correction_type none
_exptl_crystal_density_diffrn 1.095
_exptl_crystal_description block
_exptl_crystal_F_000 852
_exptl_crystal_size_max 0.47
_exptl_crystal_size_mid 0.38
_exptl_crystal_size_min 0.15
_refine_diff_density_max 0.611
_refine_diff_density_min -0.397
_refine_diff_density_rms 0.079
_refine_ls_abs_structure_details
;
 Flack x determined using 682 quotients [(I+)-(I-)]/[(I+)+(I-)]
 (Parsons, Flack and Wagner, Acta Cryst. B69 (2013) 249-259).
;
_refine_ls_abs_structure_Flack -0.02(13)
_refine_ls_extinction_method none
_refine_ls_goodness_of_fit_ref 1.086
_refine_ls_hydrogen_treatment constr
_refine_ls_matrix_type full
_refine_ls_number_parameters 258
_refine_ls_number_reflns 4137
_refine_ls_number_restraints 762
_refine_ls_restrained_S_all 1.064
_refine_ls_R_factor_all 0.1715
_refine_ls_R_factor_gt 0.1046
_refine_ls_shift/su_max 0.000
_refine_ls_shift/su_mean 0.000
_refine_ls_structure_factor_coef Fsqd
_refine_ls_weighting_details 'w=1/[\s^2^(Fo^2^)+(0.1604P)^2^+0.1593P] where P=(Fo^2^+2Fc^2^)/3'
_refine_ls_weighting_scheme calc
_refine_ls_wR_factor_gt 0.2575
_refine_ls_wR_factor_ref 0.2980
_reflns_Friedel_coverage 0.738
_reflns_Friedel_fraction_full 0.959
_reflns_Friedel_fraction_max 0.981
_reflns_number_gt 2139
_reflns_number_total 4137
_reflns_threshold_expression 'I > 2\s(I)'
_cod_data_source_file d2ob00351a2.cif
_cod_data_source_block 210821d
_cod_database_code 7158572
_shelxl_version_number 2014/6
_shelx_space_group_comment
;
The symmetry employed for this shelxl refinement is uniquely defined
by the following loop, which should always be used as a source of
symmetry information in preference to the above space-group names.
They are only intended as comments.
;
_olex2_refinement_description
;
1. Uiso/Uaniso restraints and constraints
All non-hydrogen atoms have similar U: within 3.8A with sigma of 0.01 and sigma
for terminal atoms of 0.02 within 3.8A
2.a Ternary CH refined with riding coordinates:
 C3(H3), C9(H9), C12(H12), C17(H17)
2.b Secondary CH2 refined with riding coordinates:
 C2(H2A,H2B), C6(H6A,H6B), C16(H16A,H16B), C21(H21A,H21B)
2.c Aromatic/amide H refined with riding coordinates:
 C7(H7), C10(H10), C15(H15), C18(H18), C20(H20), C22(H22), C23(H23), C24(H24)
2.d Idealised Me refined as rotating group:
 C14(H14A,H14B,H14C), C19(H19A,H19B,H19C), C25(H25A,H25B,H25C), C26(H26A,H26B,
 H26C), C27(H27A,H27B,H27C)
;
_olex2_submission_special_instructions 'No special instructions were received'

loop_
_space_group_symop_operation_xyz
'x, y, z'
'-x+1/2, -y, z+1/2'
'x+1/2, -y+1/2, -z'
'-x, y+1/2, -z+1/2'

loop_
_atom_site_label
_atom_site_type_symbol
_atom_site_fract_x
_atom_site_fract_y
_atom_site_fract_z
_atom_site_U_iso_or_equiv
_atom_site_adp_type
_atom_site_occupancy
_atom_site_site_symmetry_order
_atom_site_calc_flag
_atom_site_refinement_flags_posn
_atom_site_refinement_flags_adp
_atom_site_refinement_flags_occupancy
_atom_site_disorder_assembly
_atom_site_disorder_group
P1 P -0.2440(3) -0.6197(2) -0.12402(9) 0.0466(7) Uani 1 1 d . U . . .
C1 C -0.1912(10) -0.5648(11) -0.1871(4) 0.0523(18) Uani 1 1 d . U . . .
C2 C -0.4389(10) -0.5972(11) -0.1199(4) 0.0556(19) Uani 1 1 d . U . . .
H2A H -0.4711 -0.6184 -0.0851 0.067 Uiso 1 1 calc R U . . .
H2B H -0.4623 -0.5048 -0.1265 0.067 Uiso 1 1 calc R U . . .
C3 C -0.1590(11) -0.5104(11) -0.0784(4) 0.0542(18) Uani 1 1 d . U . . .
H3 H -0.2157 -0.4279 -0.0774 0.065 Uiso 1 1 calc R U . . .
O4 O -0.5220(9) -0.4287(9) -0.2366(3) 0.0742(18) Uani 1 1 d . U . . .
C5 C -0.2388(12) -0.4534(10) -0.2133(4) 0.0544(17) Uani 1 1 d . U . . .
C6 C -0.0058(11) -0.4767(11) -0.0979(4) 0.0544(19) Uani 1 1 d . U . . .
H6A H 0.0479 -0.5589 -0.1023 0.065 Uiso 1 1 calc R U . . .
H6B H -0.0145 -0.4354 -0.1316 0.065 Uiso 1 1 calc R U . . .
C7 C -0.0906(11) -0.6480(11) -0.2118(4) 0.056(2) Uani 1 1 d . U . . .
H7 H -0.0573 -0.7239 -0.1951 0.067 Uiso 1 1 calc R U . . .
C8 C -0.3378(12) -0.3485(12) -0.1915(4) 0.0594(19) Uani 1 1 d . U . . .
C9 C -0.1472(11) -0.5634(12) -0.0225(4) 0.052(2) Uani 1 1 d . U . . .
H9 H -0.0884 -0.6445 -0.0244 0.062 Uiso 1 1 calc R U . . .
C10 C -0.2769(13) -0.2541(11) -0.1576(4) 0.063(2) Uani 1 1 d . U . . .
H10 H -0.1801 -0.2602 -0.1471 0.075 Uiso 1 1 calc R U . . .
C11 C -0.4753(13) -0.3394(12) -0.2054(5) 0.066(2) Uani 1 1 d . U . . .
C12 C 0.0819(12) -0.3856(13) -0.0631(4) 0.065(2) Uani 1 1 d . U . . .
H12 H 0.0307 -0.3003 -0.0613 0.078 Uiso 1 1 calc R U . . .
B13 B -0.1965(15) -0.7985(14) -0.1139(5) 0.065(3) Uani 1 1 d . U . . .
C14 C -0.5194(13) -0.6838(13) -0.1580(5) 0.074(3) Uani 1 1 d . U . . .
H14A H -0.4909 -0.6604 -0.1926 0.111 Uiso 1 1 calc R U . . .
H14B H -0.6225 -0.6707 -0.1541 0.111 Uiso 1 1 calc R U . . .
H14C H -0.4960 -0.7753 -0.1517 0.111 Uiso 1 1 calc R U . . .
C15 C -0.0400(11) -0.6181(13) -0.2611(4) 0.062(2) Uani 1 1 d . U . . .
H15 H 0.0280 -0.6734 -0.2769 0.074 Uiso 1 1 calc R U . . .
C16 C -0.0594(12) -0.4637(13) 0.0108(4) 0.066(2) Uani 1 1 d . U . . .
H16A H -0.1115 -0.3800 0.0124 0.079 Uiso 1 1 calc R U . . .
H16B H -0.0512 -0.4978 0.0458 0.079 Uiso 1 1 calc R U . . .
C17 C -0.2908(10) -0.6029(12) 0.0022(4) 0.058(2) Uani 1 1 d . U . . .
H17 H -0.3401 -0.6633 -0.0219 0.069 Uiso 1 1 calc R U . . .
C18 C -0.5651(15) -0.2327(13) -0.1896(4) 0.073(2) Uani 1 1 d . U . . .
H18 H -0.6607 -0.2229 -0.2010 0.087 Uiso 1 1 calc R U . . .
C19 C -0.2627(16) -0.6805(14) 0.0523(4) 0.087(3) Uani 1 1 d . U . . .
H19A H -0.1999 -0.7545 0.0451 0.131 Uiso 1 1 calc R U . . .
H19B H -0.3537 -0.7123 0.0659 0.131 Uiso 1 1 calc R U . . .
H19C H -0.2171 -0.6233 0.0772 0.131 Uiso 1 1 calc R U . . .
C20 C -0.1836(12) -0.4292(12) -0.2640(4) 0.062(2) Uani 1 1 d . U . . .
H20 H -0.2152 -0.3547 -0.2821 0.075 Uiso 1 1 calc R U . . .
C21 C 0.0884(13) -0.4404(13) -0.0103(4) 0.071(2) Uani 1 1 d . U . . .
H21A H 0.1403 -0.3790 0.0120 0.085 Uiso 1 1 calc R U . . .
H21B H 0.1419 -0.5235 -0.0108 0.085 Uiso 1 1 calc R U . . .
C22 C -0.0882(12) -0.5105(11) -0.2860(4) 0.061(2) Uani 1 1 d . U . . .
H22 H -0.0546 -0.4924 -0.3192 0.074 Uiso 1 1 calc R U . . .
C23 C -0.5002(15) -0.1447(14) -0.1562(5) 0.080(3) Uani 1 1 d . U . . .
H23 H -0.5577 -0.0751 -0.1443 0.096 Uiso 1 1 calc R U . . .
C24 C -0.3687(15) -0.1487(14) -0.1398(5) 0.077(3) Uani 1 1 d . U . . .
H24 H -0.3336 -0.0848 -0.1170 0.092 Uiso 1 1 calc R U . . .
C25 C 0.2296(14) -0.3605(16) -0.0849(5) 0.093(4) Uani 1 1 d . U . . .
H25A H 0.2621 -0.4378 -0.1034 0.140 Uiso 1 1 calc R U . . .
H25B H 0.2964 -0.3413 -0.0573 0.140 Uiso 1 1 calc R U . . .
H25C H 0.2254 -0.2862 -0.1081 0.140 Uiso 1 1 calc R U . . .
C26 C -0.3899(14) -0.4922(14) 0.0120(5) 0.082(3) Uani 1 1 d . U . . .
H26A H -0.3474 -0.4337 0.0371 0.124 Uiso 1 1 calc R U . . .
H26B H -0.4809 -0.5257 0.0249 0.124 Uiso 1 1 calc R U . . .
H26C H -0.4066 -0.4445 -0.0197 0.124 Uiso 1 1 calc R U . . .
C27 C -0.6810(14) -0.4368(17) -0.2439(5) 0.093(4) Uani 1 1 d . U . . .
H27A H -0.7018 -0.4825 -0.2757 0.140 Uiso 1 1 calc R U . . .
H27B H -0.7212 -0.3489 -0.2453 0.140 Uiso 1 1 calc R U . . .
H27C H -0.7237 -0.4845 -0.2155 0.140 Uiso 1 1 calc R U . . .

loop_
_atom_site_aniso_label
_atom_site_aniso_U_11
_atom_site_aniso_U_22
_atom_site_aniso_U_33
_atom_site_aniso_U_23
_atom_site_aniso_U_13
_atom_site_aniso_U_12
P1 0.0427(12) 0.0423(13) 0.0546(13) -0.0017(12) -0.0003(12) -0.0060(13)
C1 0.049(3) 0.050(3) 0.057(3) -0.003(3) 0.011(3) -0.009(3)
C2 0.049(3) 0.060(4) 0.058(4) 0.007(4) 0.008(3) -0.014(3)
C3 0.054(3) 0.054(4) 0.055(3) 0.004(3) 0.011(3) -0.011(3)
O4 0.074(4) 0.070(4) 0.078(4) 0.001(3) 0.005(3) 0.002(3)
C5 0.054(3) 0.054(3) 0.054(3) -0.001(3) 0.011(3) -0.010(3)
C6 0.052(4) 0.056(4) 0.055(4) -0.001(3) 0.008(3) -0.016(3)
C7 0.057(4) 0.055(4) 0.057(4) -0.003(4) 0.009(4) -0.001(4)
C8 0.064(3) 0.054(4) 0.061(3) 0.006(3) 0.010(3) -0.006(3)
C9 0.052(4) 0.054(4) 0.049(4) -0.001(4) 0.007(3) -0.013(4)
C10 0.074(4) 0.053(4) 0.061(4) 0.006(3) 0.014(3) -0.006(3)
C11 0.074(4) 0.060(4) 0.064(4) 0.005(4) 0.011(4) -0.002(4)
C12 0.062(4) 0.070(5) 0.062(5) -0.008(4) 0.010(4) -0.015(4)
B13 0.073(6) 0.053(6) 0.068(6) 0.001(5) 0.001(5) 0.001(5)
C14 0.067(6) 0.067(6) 0.088(7) 0.006(6) -0.004(5) -0.018(5)
C15 0.059(5) 0.063(5) 0.064(5) -0.008(5) 0.016(4) -0.004(4)
C16 0.065(4) 0.073(5) 0.059(4) -0.007(4) 0.004(4) -0.028(4)
C17 0.054(4) 0.061(5) 0.058(4) 0.008(4) 0.007(4) -0.015(4)
C18 0.077(5) 0.066(5) 0.074(5) 0.014(4) 0.012(4) 0.004(4)
C19 0.099(8) 0.098(8) 0.064(6) 0.012(6) -0.003(7) -0.026(7)
C20 0.065(4) 0.061(4) 0.061(4) -0.001(4) 0.013(4) -0.004(4)
C21 0.071(5) 0.076(5) 0.065(5) -0.005(4) 0.003(4) -0.023(5)
C22 0.062(4) 0.062(5) 0.060(4) -0.010(4) 0.018(4) -0.001(4)
C23 0.091(5) 0.069(5) 0.079(5) 0.012(5) 0.017(5) 0.003(5)
C24 0.093(5) 0.065(5) 0.073(5) 0.003(5) 0.016(5) -0.003(5)
C25 0.082(7) 0.103(8) 0.094(8) -0.019(7) 0.013(6) -0.040(7)
C26 0.076(7) 0.092(8) 0.080(7) -0.002(6) 0.026(6) -0.007(6)
C27 0.077(7) 0.102(9) 0.100(8) -0.005(7) -0.004(7) -0.006(7)

loop_
_atom_type_symbol
_atom_type_description
_atom_type_scat_dispersion_real
_atom_type_scat_dispersion_imag
_atom_type_scat_source
C C 0.0033 0.0016 'International Tables Vol C Tables 4.2.6.8 and 6.1.1.4'
H H 0.0000 0.0000 'International Tables Vol C Tables 4.2.6.8 and 6.1.1.4'
B B 0.0013 0.0007 'International Tables Vol C Tables 4.2.6.8 and 6.1.1.4'
O O 0.0106 0.0060 'International Tables Vol C Tables 4.2.6.8 and 6.1.1.4'
P P 0.1023 0.0942 'International Tables Vol C Tables 4.2.6.8 and 6.1.1.4'

loop_
_geom_angle_atom_site_label_1
_geom_angle_atom_site_label_2
_geom_angle_atom_site_label_3
_geom_angle
_geom_angle_site_symmetry_1
_geom_angle_site_symmetry_3
_geom_angle_publ_flag
C1 P1 C2 106.4(5) . . ?
C1 P1 C3 107.1(5) . . ?
C1 P1 B13 111.2(6) . . ?
C2 P1 B13 110.1(5) . . ?
C3 P1 C2 108.3(5) . . ?
C3 P1 B13 113.5(6) . . ?
C5 C1 P1 127.8(8) . . ?
C5 C1 C7 118.0(9) . . ?
C7 C1 P1 114.2(8) . . ?
P1 C2 H2A 109.2 . . ?
P1 C2 H2B 109.2 . . ?
H2A C2 H2B 107.9 . . ?
C14 C2 P1 111.9(8) . . ?
C14 C2 H2A 109.2 . . ?
C14 C2 H2B 109.2 . . ?
P1 C3 H3 107.9 . . ?
C6 C3 P1 108.6(7) . . ?
C6 C3 H3 107.9 . . ?
C6 C3 C9 108.7(8) . . ?
C9 C3 P1 115.7(7) . . ?
C9 C3 H3 107.9 . . ?
C11 O4 C27 116.8(10) . . ?
C1 C5 C8 125.3(9) . . ?
C1 C5 C20 118.5(10) . . ?
C20 C5 C8 116.0(9) . . ?
C3 C6 H6A 108.5 . . ?
C3 C6 H6B 108.5 . . ?
H6A C6 H6B 107.5 . . ?
C12 C6 C3 115.2(8) . . ?
C12 C6 H6A 108.5 . . ?
C12 C6 H6B 108.5 . . ?
C1 C7 H7 119.7 . . ?
C15 C7 C1 120.6(11) . . ?
C15 C7 H7 119.7 . . ?
C10 C8 C5 117.9(10) . . ?
C11 C8 C5 121.8(11) . . ?
C11 C8 C10 120.2(12) . . ?
C3 C9 H9 106.3 . . ?
C3 C9 C16 109.5(9) . . ?
C16 C9 H9 106.3 . . ?
C17 C9 C3 115.1(8) . . ?
C17 C9 H9 106.3 . . ?
C17 C9 C16 112.8(9) . . ?
C8 C10 H10 121.1 . . ?
C8 C10 C24 117.9(11) . . ?
C24 C10 H10 121.1 . . ?
O4 C11 C8 116.3(11) . . ?
O4 C11 C18 121.3(12) . . ?
C8 C11 C18 122.2(12) . . ?
C6 C12 H12 107.7 . . ?
C21 C12 C6 110.1(10) . . ?
C21 C12 H12 107.7 . . ?
C21 C12 C25 112.2(11) . . ?
C25 C12 C6 111.2(9) . . ?
C25 C12 H12 107.7 . . ?
C2 C14 H14A 109.5 . . ?
C2 C14 H14B 109.5 . . ?
C2 C14 H14C 109.5 . . ?
H14A C14 H14B 109.5 . . ?
H14A C14 H14C 109.5 . . ?
H14B C14 H14C 109.5 . . ?
C7 C15 H15 119.7 . . ?
C22 C15 C7 120.5(11) . . ?
C22 C15 H15 119.7 . . ?
C9 C16 H16A 109.2 . . ?
C9 C16 H16B 109.2 . . ?
H16A C16 H16B 107.9 . . ?
C21 C16 C9 111.9(9) . . ?
C21 C16 H16A 109.2 . . ?
C21 C16 H16B 109.2 . . ?
C9 C17 H17 107.2 . . ?
C9 C17 C19 110.1(9) . . ?
C19 C17 H17 107.2 . . ?
C26 C17 C9 114.4(10) . . ?
C26 C17 H17 107.2 . . ?
C26 C17 C19 110.3(10) . . ?
C11 C18 H18 122.6 . . ?
C23 C18 C11 114.8(13) . . ?
C23 C18 H18 122.6 . . ?
C17 C19 H19A 109.5 . . ?
C17 C19 H19B 109.5 . . ?
C17 C19 H19C 109.5 . . ?
H19A C19 H19B 109.5 . . ?
H19A C19 H19C 109.5 . . ?
H19B C19 H19C 109.5 . . ?
C5 C20 H20 119.2 . . ?
C22 C20 C5 121.5(11) . . ?
C22 C20 H20 119.2 . . ?
C12 C21 C16 111.3(10) . . ?
C12 C21 H21A 109.4 . . ?
C12 C21 H21B 109.4 . . ?
C16 C21 H21A 109.4 . . ?
C16 C21 H21B 109.4 . . ?
H21A C21 H21B 108.0 . . ?
C15 C22 H22 119.6 . . ?
C20 C22 C15 120.8(11) . . ?
C20 C22 H22 119.6 . . ?
C18 C23 H23 116.7 . . ?
C24 C23 C18 126.6(14) . . ?
C24 C23 H23 116.7 . . ?
C10 C24 H24 120.9 . . ?
C23 C24 C10 118.2(14) . . ?
C23 C24 H24 120.9 . . ?
C12 C25 H25A 109.5 . . ?
C12 C25 H25B 109.5 . . ?
C12 C25 H25C 109.5 . . ?
H25A C25 H25B 109.5 . . ?
H25A C25 H25C 109.5 . . ?
H25B C25 H25C 109.5 . . ?
C17 C26 H26A 109.5 . . ?
C17 C26 H26B 109.5 . . ?
C17 C26 H26C 109.5 . . ?
H26A C26 H26B 109.5 . . ?
H26A C26 H26C 109.5 . . ?
H26B C26 H26C 109.5 . . ?
O4 C27 H27A 109.5 . . ?
O4 C27 H27B 109.5 . . ?
O4 C27 H27C 109.5 . . ?
H27A C27 H27B 109.5 . . ?
H27A C27 H27C 109.5 . . ?
H27B C27 H27C 109.5 . . ?

loop_
_geom_bond_atom_site_label_1
_geom_bond_atom_site_label_2
_geom_bond_distance
_geom_bond_site_symmetry_2
_geom_bond_publ_flag
P1 C1 1.788(10) . ?
P1 C2 1.805(10) . ?
P1 C3 1.792(11) . ?
P1 B13 1.870(14) . ?
C1 C5 1.381(14) . ?
C1 C7 1.401(14) . ?
C2 H2A 0.9700 . ?
C2 H2B 0.9700 . ?
C2 C14 1.509(15) . ?
C3 H3 0.9800 . ?
C3 C6 1.530(13) . ?
C3 C9 1.542(14) . ?
O4 C11 1.280(13) . ?
O4 C27 1.473(15) . ?
C5 C8 1.502(15) . ?
C5 C20 1.427(14) . ?
C6 H6A 0.9700 . ?
C6 H6B 0.9700 . ?
C6 C12 1.515(14) . ?
C7 H7 0.9300 . ?
C7 C15 1.388(14) . ?
C8 C10 1.408(15) . ?
C8 C11 1.315(15) . ?
C9 H9 0.9800 . ?
C9 C16 1.550(14) . ?
C9 C17 1.516(13) . ?
C10 H10 0.9300 . ?
C10 C24 1.431(16) . ?
C11 C18 1.414(16) . ?
C12 H12 0.9800 . ?
C12 C21 1.474(14) . ?
C12 C25 1.488(15) . ?
C14 H14A 0.9600 . ?
C14 H14B 0.9600 . ?
C14 H14C 0.9600 . ?
C15 H15 0.9300 . ?
C15 C22 1.336(15) . ?
C16 H16A 0.9700 . ?
C16 H16B 0.9700 . ?
C16 C21 1.479(15) . ?
C17 H17 0.9800 . ?
C17 C19 1.535(15) . ?
C17 C26 1.460(16) . ?
C18 H18 0.9300 . ?
C18 C23 1.374(17) . ?
C19 H19A 0.9600 . ?
C19 H19B 0.9600 . ?
C19 H19C 0.9600 . ?
C20 H20 0.9300 . ?
C20 C22 1.325(14) . ?
C21 H21A 0.9700 . ?
C21 H21B 0.9700 . ?
C22 H22 0.9300 . ?
C23 H23 0.9300 . ?
C23 C24 1.278(17) . ?
C24 H24 0.9300 . ?
C25 H25A 0.9600 . ?
C25 H25B 0.9600 . ?
C25 H25C 0.9600 . ?
C26 H26A 0.9600 . ?
C26 H26B 0.9600 . ?
C26 H26C 0.9600 . ?
C27 H27A 0.9600 . ?
C27 H27B 0.9600 . ?
C27 H27C 0.9600 . ?

loop_
_geom_torsion_atom_site_label_1
_geom_torsion_atom_site_label_2
_geom_torsion_atom_site_label_3
_geom_torsion_atom_site_label_4
_geom_torsion
_geom_torsion_site_symmetry_1
_geom_torsion_site_symmetry_2
_geom_torsion_site_symmetry_3
_geom_torsion_site_symmetry_4
_geom_torsion_publ_flag
P1 C1 C5 C8 5.2(15) . . . . ?
P1 C1 C5 C20 -179.1(8) . . . . ?
P1 C1 C7 C15 179.9(8) . . . . ?
P1 C3 C6 C12 -179.4(8) . . . . ?
P1 C3 C9 C16 174.9(8) . . . . ?
P1 C3 C9 C17 -56.9(12) . . . . ?
C1 P1 C2 C14 64.0(9) . . . . ?
C1 P1 C3 C6 -38.4(9) . . . . ?
C1 P1 C3 C9 -160.9(7) . . . . ?
C1 C5 C8 C10 77.7(13) . . . . ?
C1 C5 C8 C11 -105.7(13) . . . . ?
C1 C5 C20 C22 -0.3(16) . . . . ?
C1 C7 C15 C22 -1.0(16) . . . . ?
C2 P1 C1 C5 42.5(10) . . . . ?
C2 P1 C1 C7 -136.9(8) . . . . ?
C2 P1 C3 C6 -152.8(8) . . . . ?
C2 P1 C3 C9 84.7(9) . . . . ?
C3 P1 C1 C5 -73.2(10) . . . . ?
C3 P1 C1 C7 107.4(8) . . . . ?
C3 P1 C2 C14 178.8(8) . . . . ?
C3 C6 C12 C21 54.1(13) . . . . ?
C3 C6 C12 C25 179.1(11) . . . . ?
C3 C9 C16 C21 -58.2(13) . . . . ?
C3 C9 C17 C19 168.0(10) . . . . ?
C3 C9 C17 C26 -67.1(13) . . . . ?
O4 C11 C18 C23 -179.9(11) . . . . ?
C5 C1 C7 C15 0.4(15) . . . . ?
C5 C8 C10 C24 175.6(9) . . . . ?
C5 C8 C11 O4 3.2(16) . . . . ?
C5 C8 C11 C18 -172.9(9) . . . . ?
C5 C20 C22 C15 -0.3(18) . . . . ?
C6 C3 C9 C16 52.4(12) . . . . ?
C6 C3 C9 C17 -179.3(10) . . . . ?
C6 C12 C21 C16 -56.0(13) . . . . ?
C7 C1 C5 C8 -175.5(10) . . . . ?
C7 C1 C5 C20 0.3(14) . . . . ?
C7 C15 C22 C20 1.0(17) . . . . ?
C8 C5 C20 C22 175.8(11) . . . . ?
C8 C10 C24 C23 -0.9(17) . . . . ?
C8 C11 C18 C23 -4.1(17) . . . . ?
C9 C3 C6 C12 -52.7(13) . . . . ?
C9 C16 C21 C12 60.1(14) . . . . ?
C10 C8 C11 O4 179.6(10) . . . . ?
C10 C8 C11 C18 3.6(17) . . . . ?
C11 C8 C10 C24 -1.0(15) . . . . ?
C11 C18 C23 C24 2.1(19) . . . . ?
B13 P1 C1 C5 162.4(9) . . . . ?
B13 P1 C1 C7 -17.0(10) . . . . ?
B13 P1 C2 C14 -56.7(9) . . . . ?
B13 P1 C3 C6 84.7(9) . . . . ?
B13 P1 C3 C9 -37.8(10) . . . . ?
C16 C9 C17 C19 -65.4(14) . . . . ?
C16 C9 C17 C26 59.4(13) . . . . ?
C17 C9 C16 C21 172.3(10) . . . . ?
C18 C23 C24 C10 0(2) . . . . ?
C20 C5 C8 C10 -98.1(12) . . . . ?
C20 C5 C8 C11 78.5(13) . . . . ?
C25 C12 C21 C16 179.6(11) . . . . ?
C27 O4 C11 C8 167.6(11) . . . . ?
C27 O4 C11 C18 -16.3(16) . . . . ?
